data_4026421
loop_
_publ_author_name
'Takehiro Yamagishi'
'Naoko Tashiro'
'Tsutomu Yokomatsu'

_publ_contact_author_address
;
School of Pharmacy, Tokyo University of Pharmacy and Life Sciences,
1432-1 Horinouchi Hachioji, Tokyo, 192-0392, Japan
;
_publ_section_title
;
 Diastereoselective Synthesis of the Leu-Pro Type Phosphinyl Dipeptide
 Isostere
;
_journal_name_full 'Journal of Organic Chemistry'
_journal_page_first 5472
_journal_page_last 5476
_journal_paper_doi 10.1021/jo200669r
_journal_volume 76
_journal_year 2011
_chemical_formula_moiety 'C32 H55 N2 O6 P S'
_chemical_formula_sum 'C32 H55 N2 O6 P S'
_chemical_formula_weight 626.81
_chemical_name_systematic
; 
 ? 
;
_space_group_IT_number 14
_symmetry_cell_setting monoclinic
_symmetry_space_group_name_Hall '-P 2yn'
_symmetry_space_group_name_H-M 'P 1 21/n 1'
_atom_sites_solution_hydrogens geom
_atom_sites_solution_primary direct
_atom_sites_solution_secondary difmap
_audit_creation_date '26 December 08'
_audit_creation_method SHELXL-97
_cell_angle_alpha 90.00
_cell_angle_beta 95.496(2)
_cell_angle_gamma 90.00
_cell_formula_units_Z 4
_cell_length_a 13.344(2)
_cell_length_b 16.574(3)
_cell_length_c 15.857(2)
_cell_measurement_reflns_used 9909
_cell_measurement_temperature 90
_cell_measurement_theta_max 27.54
_cell_measurement_theta_min 2.27
_cell_volume 3490.9(9)
_computing_cell_refinement 'APEX2 (Bruker AXS, 2006)'
_computing_data_collection 'APEX2 (Bruker AXS, 2006)'
_computing_data_reduction 'SAINT (Bruker AXS, 2004)'
_computing_molecular_graphics 'XSHEL (Bruker AXS,2002)'
_computing_publication_material 'XCIF (Bruker AXS, 2001)'
_computing_structure_refinement 'SHELXL-97 (Sheldrick, 1997)'
_computing_structure_solution 'SHELXS-97 (Sheldrick, 1997)'
_diffrn_ambient_temperature 90
_diffrn_detector_area_resol_mean 8.333
_diffrn_measured_fraction_theta_full 0.989
_diffrn_measured_fraction_theta_max 0.989
_diffrn_measurement_device_type 'Bruker APEXII CCD area detector'
_diffrn_measurement_method 'phi and omega scans'
_diffrn_radiation_monochromator 'Bruker Helios multilayer confocal mirror'
_diffrn_radiation_source 'Bruker TXS fine-focus rotating anode'
_diffrn_radiation_type MoK\a
_diffrn_radiation_wavelength 0.71073
_diffrn_reflns_av_R_equivalents 0.0433
_diffrn_reflns_av_sigmaI/netI 0.0314
_diffrn_reflns_limit_h_max 17
_diffrn_reflns_limit_h_min -17
_diffrn_reflns_limit_k_max 21
_diffrn_reflns_limit_k_min -21
_diffrn_reflns_limit_l_max 20
_diffrn_reflns_limit_l_min -20
_diffrn_reflns_number 39483
_diffrn_reflns_theta_full 27.69
_diffrn_reflns_theta_max 27.69
_diffrn_reflns_theta_min 1.78
_exptl_absorpt_coefficient_mu 0.181
_exptl_absorpt_correction_T_max 0.9528
_exptl_absorpt_correction_T_min 0.9328
_exptl_absorpt_correction_type empirical
_exptl_absorpt_process_details
;
SADABS Sheldrick 1996
;
_exptl_crystal_colour colourless
_exptl_crystal_density_diffrn 1.193
_exptl_crystal_description block
_exptl_crystal_F_000 1360
_exptl_crystal_size_max 0.39
_exptl_crystal_size_mid 0.34
_exptl_crystal_size_min 0.27
_refine_diff_density_max 0.632
_refine_diff_density_min -0.418
_refine_diff_density_rms 0.052
_refine_ls_extinction_method none
_refine_ls_goodness_of_fit_ref 1.030
_refine_ls_hydrogen_treatment constr
_refine_ls_matrix_type full
_refine_ls_number_parameters 391
_refine_ls_number_reflns 8083
_refine_ls_number_restraints 0
_refine_ls_restrained_S_all 1.030
_refine_ls_R_factor_all 0.0520
_refine_ls_R_factor_gt 0.0400
_refine_ls_shift/su_max 0.001
_refine_ls_shift/su_mean 0.000
_refine_ls_structure_factor_coef Fsqd
_refine_ls_weighting_details 'calc w=1/[\s^2^(Fo^2^)+(0.0538P)^2^+1.5940P] where P=(Fo^2^+2Fc^2^)/3'
_refine_ls_weighting_scheme calc
_refine_ls_wR_factor_gt 0.1002
_refine_ls_wR_factor_ref 0.1077
_reflns_number_gt 6644
_reflns_number_total 8083
_reflns_threshold_expression >2sigma(I)
_cod_data_source_file jo200669r_si_001.cif
_cod_data_source_block mas3-30-pi
_cod_original_cell_volume 3490.8(9)
_cod_original_sg_symbol_H-M 'P 21/n'
_cod_database_code 4026421

loop_
_symmetry_equiv_pos_as_xyz
'x, y, z'
'-x+1/2, y+1/2, -z+1/2'
'-x, -y, -z'
'x-1/2, -y-1/2, z-1/2'

loop_
_atom_site_label
_atom_site_type_symbol
_atom_site_fract_x
_atom_site_fract_y
_atom_site_fract_z
_atom_site_U_iso_or_equiv
_atom_site_adp_type
_atom_site_occupancy
_atom_site_symmetry_multiplicity
_atom_site_calc_flag
_atom_site_refinement_flags
S1 S 0.35172(3) 0.54628(2) 0.79334(2) 0.01837(9) Uani 1 1 d .
P1 P 0.61505(3) 0.57947(2) 0.90988(2) 0.01497(9) Uani 1 1 d .
O6 O 0.60870(9) 0.92906(7) 0.70792(7) 0.0279(3) Uani 1 1 d .
O1 O 0.55096(9) 0.96268(6) 0.83412(7) 0.0263(3) Uani 1 1 d .
O2 O 0.26685(8) 0.55317(7) 0.84148(7) 0.0257(2) Uani 1 1 d .
O3 O 0.39077(9) 0.61772(6) 0.75698(7) 0.0256(2) Uani 1 1 d .
O4 O 0.72741(8) 0.55984(6) 0.89277(7) 0.0220(2) Uani 1 1 d .
O5 O 0.59118(8) 0.57227(6) 0.99858(6) 0.0202(2) Uani 1 1 d .
N1 N 0.56575(10) 0.83336(7) 0.80151(8) 0.0196(3) Uani 1 1 d .
N2 N 0.44227(9) 0.50749(7) 0.85467(7) 0.0181(2) Uani 1 1 d .
H2 H 0.4276 0.4842 0.9018 0.022 Uiso 1 1 calc R
C24 C 0.87005(15) 0.53437(14) 0.99302(13) 0.0465(5) Uani 1 1 d .
H24A H 0.8281 0.5097 1.0335 0.070 Uiso 1 1 calc R
H24B H 0.9296 0.5589 1.0238 0.070 Uiso 1 1 calc R
H24C H 0.8912 0.4929 0.9544 0.070 Uiso 1 1 calc R
C27 C 0.52252(17) 1.08307(10) 0.90238(14) 0.0410(5) Uani 1 1 d .
H27A H 0.4543 1.0635 0.9086 0.062 Uiso 1 1 calc R
H27B H 0.5223 1.1422 0.9008 0.062 Uiso 1 1 calc R
H27C H 0.5682 1.0645 0.9505 0.062 Uiso 1 1 calc R
C28 C 0.48670(14) 1.07529(10) 0.74476(14) 0.0377(4) Uani 1 1 d .
H28A H 0.5101 1.0524 0.6931 0.057 Uiso 1 1 calc R
H28B H 0.4852 1.1343 0.7404 0.057 Uiso 1 1 calc R
H28C H 0.4189 1.0552 0.7517 0.057 Uiso 1 1 calc R
C14 C 0.22130(14) 0.23814(11) 0.50842(11) 0.0351(4) Uani 1 1 d .
H14A H 0.2072 0.2127 0.5618 0.053 Uiso 1 1 calc R
H14B H 0.2263 0.1965 0.4652 0.053 Uiso 1 1 calc R
H14C H 0.1667 0.2755 0.4898 0.053 Uiso 1 1 calc R
C13 C 0.40775(15) 0.22629(11) 0.54641(12) 0.0347(4) Uani 1 1 d .
H13A H 0.4705 0.2569 0.5570 0.052 Uiso 1 1 calc R
H13B H 0.4140 0.1878 0.5003 0.052 Uiso 1 1 calc R
H13C H 0.3945 0.1970 0.5979 0.052 Uiso 1 1 calc R
C23 C 0.81120(13) 0.59752(12) 0.94361(12) 0.0331(4) Uani 1 1 d .
H23A H 0.7855 0.6375 0.9826 0.040 Uiso 1 1 calc R
H23B H 0.8549 0.6260 0.9063 0.040 Uiso 1 1 calc R
C20 C 0.16699(13) 0.34490(12) 0.81655(11) 0.0324(4) Uani 1 1 d .
H20A H 0.1525 0.3000 0.7771 0.049 Uiso 1 1 calc R
H20B H 0.1270 0.3920 0.7968 0.049 Uiso 1 1 calc R
H20C H 0.1497 0.3293 0.8730 0.049 Uiso 1 1 calc R
C17 C 0.43745(13) 0.60405(10) 0.56916(11) 0.0282(3) Uani 1 1 d .
H17A H 0.4840 0.5986 0.6205 0.042 Uiso 1 1 calc R
H17B H 0.4375 0.6601 0.5494 0.042 Uiso 1 1 calc R
H17C H 0.4588 0.5684 0.5249 0.042 Uiso 1 1 calc R
C32 C 0.61669(14) 0.41029(10) 0.68372(10) 0.0281(4) Uani 1 1 d .
H32A H 0.6900 0.4132 0.6956 0.042 Uiso 1 1 calc R
H32B H 0.5896 0.4646 0.6726 0.042 Uiso 1 1 calc R
H32C H 0.5997 0.3761 0.6340 0.042 Uiso 1 1 calc R
C21 C 0.34220(14) 0.29368(10) 0.85443(10) 0.0276(3) Uani 1 1 d .
H21A H 0.3247 0.2796 0.9112 0.041 Uiso 1 1 calc R
H21B H 0.4138 0.3077 0.8571 0.041 Uiso 1 1 calc R
H21C H 0.3287 0.2475 0.8164 0.041 Uiso 1 1 calc R
C16 C 0.25592(13) 0.59155(10) 0.51003(10) 0.0269(3) Uani 1 1 d .
H16A H 0.2774 0.5589 0.4635 0.040 Uiso 1 1 calc R
H16B H 0.2535 0.6485 0.4934 0.040 Uiso 1 1 calc R
H16C H 0.1889 0.5741 0.5230 0.040 Uiso 1 1 calc R
C31 C 0.61040(13) 0.28901(9) 0.77533(11) 0.0268(3) Uani 1 1 d .
H31A H 0.5959 0.2569 0.7237 0.040 Uiso 1 1 calc R
H31B H 0.5772 0.2645 0.8216 0.040 Uiso 1 1 calc R
H31C H 0.6833 0.2905 0.7907 0.040 Uiso 1 1 calc R
C12 C 0.32060(13) 0.28441(9) 0.52154(10) 0.0254(3) Uani 1 1 d .
H12 H 0.3329 0.3099 0.4663 0.030 Uiso 1 1 calc R
C1 C 0.66629(12) 1.07406(9) 0.81279(11) 0.0253(3) Uani 1 1 d .
H1A H 0.7094 1.0513 0.8604 0.038 Uiso 1 1 calc R
H1B H 0.6723 1.1330 0.8134 0.038 Uiso 1 1 calc R
H1C H 0.6873 1.0530 0.7595 0.038 Uiso 1 1 calc R
C2 C 0.55767(12) 1.05053(9) 0.82060(11) 0.0251(3) Uani 1 1 d .
C3 C 0.57751(12) 0.91077(9) 0.77465(10) 0.0215(3) Uani 1 1 d .
C11 C 0.31633(12) 0.35126(9) 0.58670(9) 0.0212(3) Uani 1 1 d .
C10 C 0.32763(12) 0.43167(9) 0.56510(9) 0.0210(3) Uani 1 1 d .
H10 H 0.3352 0.4445 0.5077 0.025 Uiso 1 1 calc R
C15 C 0.33125(12) 0.58081(9) 0.58885(9) 0.0210(3) Uani 1 1 d .
H15 H 0.3111 0.6184 0.6336 0.025 Uiso 1 1 calc R
C22 C 0.29939(11) 0.33419(9) 0.67016(9) 0.0208(3) Uani 1 1 d .
H22 H 0.2849 0.2802 0.6848 0.025 Uiso 1 1 calc R
C29 C 0.59592(12) 0.42468(8) 0.84003(9) 0.0204(3) Uani 1 1 d .
H29A H 0.6699 0.4309 0.8501 0.024 Uiso 1 1 calc R
H29B H 0.5730 0.3950 0.8889 0.024 Uiso 1 1 calc R
C30 C 0.57127(12) 0.37446(9) 0.75988(9) 0.0200(3) Uani 1 1 d .
H30 H 0.4965 0.3723 0.7471 0.024 Uiso 1 1 calc R
C4 C 0.57595(12) 0.76749(9) 0.74147(9) 0.0198(3) Uani 1 1 d .
H4A H 0.6107 0.7872 0.6930 0.024 Uiso 1 1 calc R
H4B H 0.5085 0.7477 0.7194 0.024 Uiso 1 1 calc R
C5 C 0.63606(11) 0.69915(9) 0.78562(9) 0.0197(3) Uani 1 1 d .
H5A H 0.6332 0.6511 0.7484 0.024 Uiso 1 1 calc R
H5B H 0.7074 0.7155 0.7971 0.024 Uiso 1 1 calc R
C19 C 0.27882(11) 0.36581(9) 0.82090(9) 0.0196(3) Uani 1 1 d .
H19 H 0.2922 0.4119 0.8611 0.023 Uiso 1 1 calc R
C25 C 0.51667(12) 0.81488(9) 0.87744(9) 0.0197(3) Uani 1 1 d .
H25A H 0.4430 0.8213 0.8651 0.024 Uiso 1 1 calc R
H25B H 0.5397 0.8536 0.9227 0.024 Uiso 1 1 calc R
C18 C 0.30289(11) 0.39303(9) 0.73285(9) 0.0184(3) Uani 1 1 d .
C9 C 0.32835(11) 0.49476(9) 0.62392(9) 0.0186(3) Uani 1 1 d .
C26 C 0.53939(11) 0.73093(8) 0.90783(9) 0.0172(3) Uani 1 1 d .
H26 H 0.5135 0.7140 0.9587 0.021 Uiso 1 1 calc R
C8 C 0.32319(11) 0.47388(9) 0.70977(9) 0.0172(3) Uani 1 1 d .
C7 C 0.54750(11) 0.50886(8) 0.83628(8) 0.0162(3) Uani 1 1 d .
H7 H 0.5499 0.5303 0.7776 0.019 Uiso 1 1 calc R
C6 C 0.59366(11) 0.67839(8) 0.86798(9) 0.0161(3) Uani 1 1 d .

loop_
_atom_site_aniso_label
_atom_site_aniso_U_11
_atom_site_aniso_U_22
_atom_site_aniso_U_33
_atom_site_aniso_U_23
_atom_site_aniso_U_13
_atom_site_aniso_U_12
S1 0.02096(19) 0.01617(17) 0.01695(17) 0.00049(13) -0.00351(13) -0.00013(14)
P1 0.01614(18) 0.01384(17) 0.01468(17) 0.00121(13) 0.00020(13) -0.00041(13)
O6 0.0367(7) 0.0199(5) 0.0282(6) 0.0063(4) 0.0088(5) -0.0023(5)
O1 0.0344(7) 0.0119(5) 0.0342(6) 0.0019(4) 0.0121(5) -0.0010(4)
O2 0.0243(6) 0.0273(6) 0.0244(6) -0.0049(5) -0.0036(4) 0.0042(5)
O3 0.0356(7) 0.0170(5) 0.0223(5) 0.0037(4) -0.0074(5) -0.0035(5)
O4 0.0169(5) 0.0228(5) 0.0257(6) -0.0009(4) -0.0005(4) 0.0011(4)
O5 0.0250(6) 0.0197(5) 0.0156(5) 0.0011(4) 0.0001(4) -0.0043(4)
N1 0.0256(7) 0.0140(6) 0.0197(6) 0.0011(5) 0.0053(5) -0.0006(5)
N2 0.0183(6) 0.0205(6) 0.0149(6) 0.0040(5) -0.0014(4) -0.0031(5)
C24 0.0315(10) 0.0652(14) 0.0408(11) -0.0092(10) -0.0073(8) 0.0192(10)
C27 0.0535(12) 0.0183(8) 0.0558(12) -0.0026(8) 0.0288(10) -0.0002(8)
C28 0.0277(9) 0.0205(8) 0.0627(13) 0.0048(8) -0.0076(8) 0.0001(7)
C14 0.0420(11) 0.0319(9) 0.0300(9) -0.0085(7) -0.0039(8) -0.0076(8)
C13 0.0393(10) 0.0307(9) 0.0341(9) -0.0051(7) 0.0034(8) 0.0044(8)
C23 0.0197(8) 0.0427(10) 0.0361(9) -0.0057(8) -0.0018(7) -0.0046(7)
C20 0.0245(9) 0.0488(11) 0.0236(8) 0.0009(7) 0.0002(6) -0.0128(8)
C17 0.0301(9) 0.0237(8) 0.0305(8) 0.0063(7) 0.0009(7) -0.0046(7)
C32 0.0377(10) 0.0249(8) 0.0223(8) -0.0010(6) 0.0071(7) -0.0025(7)
C21 0.0387(10) 0.0250(8) 0.0189(7) 0.0044(6) 0.0021(7) -0.0008(7)
C16 0.0285(9) 0.0308(8) 0.0209(7) 0.0073(6) 0.0003(6) 0.0027(7)
C31 0.0319(9) 0.0166(7) 0.0324(8) -0.0028(6) 0.0057(7) 0.0030(6)
C12 0.0350(9) 0.0229(8) 0.0178(7) -0.0019(6) 0.0005(6) -0.0025(7)
C1 0.0250(8) 0.0166(7) 0.0338(9) 0.0030(6) 0.0002(7) -0.0003(6)
C2 0.0263(8) 0.0122(7) 0.0377(9) 0.0027(6) 0.0075(7) -0.0005(6)
C3 0.0219(8) 0.0163(7) 0.0261(8) 0.0025(6) 0.0020(6) -0.0013(6)
C11 0.0216(8) 0.0229(7) 0.0182(7) -0.0010(6) -0.0023(6) -0.0022(6)
C10 0.0224(8) 0.0245(7) 0.0160(7) 0.0024(6) 0.0004(6) -0.0010(6)
C15 0.0251(8) 0.0201(7) 0.0178(7) 0.0029(6) 0.0012(6) 0.0015(6)
C22 0.0229(8) 0.0196(7) 0.0192(7) 0.0013(6) -0.0020(6) -0.0052(6)
C29 0.0273(8) 0.0147(7) 0.0187(7) 0.0015(5) -0.0004(6) 0.0021(6)
C30 0.0214(7) 0.0161(7) 0.0227(7) -0.0015(6) 0.0029(6) 0.0003(6)
C4 0.0240(8) 0.0169(7) 0.0187(7) 0.0008(6) 0.0033(6) 0.0002(6)
C5 0.0220(7) 0.0170(7) 0.0210(7) 0.0024(6) 0.0063(6) 0.0002(6)
C19 0.0213(7) 0.0210(7) 0.0159(7) 0.0005(5) -0.0007(5) -0.0063(6)
C25 0.0237(8) 0.0157(7) 0.0202(7) 0.0000(5) 0.0046(6) 0.0005(6)
C18 0.0160(7) 0.0213(7) 0.0170(7) 0.0008(6) -0.0022(5) -0.0041(6)
C9 0.0159(7) 0.0201(7) 0.0191(7) 0.0026(6) -0.0013(5) -0.0006(6)
C26 0.0174(7) 0.0169(7) 0.0173(7) 0.0008(5) 0.0011(5) -0.0032(5)
C8 0.0157(7) 0.0185(7) 0.0166(7) -0.0004(5) -0.0021(5) -0.0010(5)
C7 0.0199(7) 0.0144(6) 0.0140(6) 0.0008(5) 0.0000(5) -0.0004(5)
C6 0.0161(7) 0.0147(6) 0.0172(6) 0.0015(5) 0.0002(5) -0.0031(5)

loop_
_atom_type_symbol
_atom_type_description
_atom_type_scat_dispersion_real
_atom_type_scat_dispersion_imag
_atom_type_scat_source
C C 0.0033 0.0016 'International Tables Vol C Tables 4.2.6.8 and 6.1.1.4'
H H 0.0000 0.0000 'International Tables Vol C Tables 4.2.6.8 and 6.1.1.4'
N N 0.0061 0.0033 'International Tables Vol C Tables 4.2.6.8 and 6.1.1.4'
O O 0.0106 0.0060 'International Tables Vol C Tables 4.2.6.8 and 6.1.1.4'
P P 0.1023 0.0942 'International Tables Vol C Tables 4.2.6.8 and 6.1.1.4'
S S 0.1246 0.1234 'International Tables Vol C Tables 4.2.6.8 and 6.1.1.4'

loop_
_geom_angle_atom_site_label_1
_geom_angle_atom_site_label_2
_geom_angle_atom_site_label_3
_geom_angle
O2 S1 O3 119.00(7)
O2 S1 N2 107.24(7)
O3 S1 N2 106.95(7)
O2 S1 C8 108.88(7)
O3 S1 C8 108.24(7)
N2 S1 C8 105.77(7)
O5 P1 O4 116.17(6)
O5 P1 C6 112.84(6)
O4 P1 C6 104.23(6)
O5 P1 C7 114.72(6)
O4 P1 C7 100.15(6)
C6 P1 C7 107.43(6)
C3 O1 C2 120.28(12)
C23 O4 P1 120.46(10)
C3 N1 C25 121.96(12)
C3 N1 C4 118.52(12)
C25 N1 C4 117.25(11)
C7 N2 S1 123.56(9)
C7 N2 H2 118.2
S1 N2 H2 118.2
C23 C24 H24A 109.5
C23 C24 H24B 109.5
H24A C24 H24B 109.5
C23 C24 H24C 109.5
H24A C24 H24C 109.5
H24B C24 H24C 109.5
C2 C27 H27A 109.5
C2 C27 H27B 109.5
H27A C27 H27B 109.5
C2 C27 H27C 109.5
H27A C27 H27C 109.5
H27B C27 H27C 109.5
C2 C28 H28A 109.5
C2 C28 H28B 109.5
H28A C28 H28B 109.5
C2 C28 H28C 109.5
H28A C28 H28C 109.5
H28B C28 H28C 109.5
C12 C14 H14A 109.5
C12 C14 H14B 109.5
H14A C14 H14B 109.5
C12 C14 H14C 109.5
H14A C14 H14C 109.5
H14B C14 H14C 109.5
C12 C13 H13A 109.5
C12 C13 H13B 109.5
H13A C13 H13B 109.5
C12 C13 H13C 109.5
H13A C13 H13C 109.5
H13B C13 H13C 109.5
O4 C23 C24 109.21(16)
O4 C23 H23A 109.8
C24 C23 H23A 109.8
O4 C23 H23B 109.8
C24 C23 H23B 109.8
H23A C23 H23B 108.3
C19 C20 H20A 109.5
C19 C20 H20B 109.5
H20A C20 H20B 109.5
C19 C20 H20C 109.5
H20A C20 H20C 109.5
H20B C20 H20C 109.5
C15 C17 H17A 109.5
C15 C17 H17B 109.5
H17A C17 H17B 109.5
C15 C17 H17C 109.5
H17A C17 H17C 109.5
H17B C17 H17C 109.5
C30 C32 H32A 109.5
C30 C32 H32B 109.5
H32A C32 H32B 109.5
C30 C32 H32C 109.5
H32A C32 H32C 109.5
H32B C32 H32C 109.5
C19 C21 H21A 109.5
C19 C21 H21B 109.5
H21A C21 H21B 109.5
C19 C21 H21C 109.5
H21A C21 H21C 109.5
H21B C21 H21C 109.5
C15 C16 H16A 109.5
C15 C16 H16B 109.5
H16A C16 H16B 109.5
C15 C16 H16C 109.5
H16A C16 H16C 109.5
H16B C16 H16C 109.5
C30 C31 H31A 109.5
C30 C31 H31B 109.5
H31A C31 H31B 109.5
C30 C31 H31C 109.5
H31A C31 H31C 109.5
H31B C31 H31C 109.5
C11 C12 C14 111.72(14)
C11 C12 C13 111.12(13)
C14 C12 C13 110.27(14)
C11 C12 H12 107.9
C14 C12 H12 107.9
C13 C12 H12 107.9
C2 C1 H1A 109.5
C2 C1 H1B 109.5
H1A C1 H1B 109.5
C2 C1 H1C 109.5
H1A C1 H1C 109.5
H1B C1 H1C 109.5
O1 C2 C28 109.93(13)
O1 C2 C1 109.71(12)
C28 C2 C1 113.27(14)
O1 C2 C27 101.44(12)
C28 C2 C27 111.15(16)
C1 C2 C27 110.71(15)
O6 C3 O1 125.87(14)
O6 C3 N1 124.51(14)
O1 C3 N1 109.61(12)
C10 C11 C22 117.45(14)
C10 C11 C12 121.35(13)
C22 C11 C12 121.20(14)
C11 C10 C9 123.13(14)
C11 C10 H10 118.4
C9 C10 H10 118.4
C17 C15 C9 111.38(12)
C17 C15 C16 110.56(13)
C9 C15 C16 111.43(13)
C17 C15 H15 107.8
C9 C15 H15 107.8
C16 C15 H15 107.8
C18 C22 C11 122.66(14)
C18 C22 H22 118.7
C11 C22 H22 118.7
C30 C29 C7 113.97(12)
C30 C29 H29A 108.8
C7 C29 H29A 108.8
C30 C29 H29B 108.8
C7 C29 H29B 108.8
H29A C29 H29B 107.7
C31 C30 C32 109.52(13)
C31 C30 C29 109.27(13)
C32 C30 C29 112.13(13)
C31 C30 H30 108.6
C32 C30 H30 108.6
C29 C30 H30 108.6
N1 C4 C5 109.53(12)
N1 C4 H4A 109.8
C5 C4 H4A 109.8
N1 C4 H4B 109.8
C5 C4 H4B 109.8
H4A C4 H4B 108.2
C6 C5 C4 110.05(12)
C6 C5 H5A 109.7
C4 C5 H5A 109.7
C6 C5 H5B 109.7
C4 C5 H5B 109.7
H5A C5 H5B 108.2
C20 C19 C21 110.09(13)
C20 C19 C18 108.38(12)
C21 C19 C18 112.96(12)
C20 C19 H19 108.4
C21 C19 H19 108.4
C18 C19 H19 108.4
N1 C25 C26 111.65(12)
N1 C25 H25A 109.3
C26 C25 H25A 109.3
N1 C25 H25B 109.3
C26 C25 H25B 109.3
H25A C25 H25B 108.0
C22 C18 C8 118.12(13)
C22 C18 C19 116.75(13)
C8 C18 C19 125.05(13)
C10 C9 C8 117.45(13)
C10 C9 C15 116.87(13)
C8 C9 C15 125.64(13)
C6 C26 C25 124.01(13)
C6 C26 H26 118.0
C25 C26 H26 118.0
C9 C8 C18 120.45(13)
C9 C8 S1 121.30(11)
C18 C8 S1 118.07(10)
N2 C7 C29 112.75(11)
N2 C7 P1 107.88(9)
C29 C7 P1 112.14(10)
N2 C7 H7 108.0
C29 C7 H7 108.0
P1 C7 H7 108.0
C26 C6 C5 121.81(13)
C26 C6 P1 120.02(11)
C5 C6 P1 118.14(10)

loop_
_geom_bond_atom_site_label_1
_geom_bond_atom_site_label_2
_geom_bond_distance
S1 O2 1.4297(12)
S1 O3 1.4365(11)
S1 N2 1.6105(12)
S1 C8 1.8012(14)
P1 O5 1.4764(10)
P1 O4 1.5828(11)
P1 C6 1.7817(14)
P1 C7 1.8282(14)
O6 C3 1.2121(18)
O1 C3 1.3487(18)
O1 C2 1.4756(17)
O4 C23 1.455(2)
N1 C3 1.3657(18)
N1 C25 1.4572(18)
N1 C4 1.4634(18)
N2 C7 1.4614(18)
N2 H2 0.8800
C24 C23 1.486(3)
C24 H24A 0.9800
C24 H24B 0.9800
C24 H24C 0.9800
C27 C2 1.520(2)
C27 H27A 0.9800
C27 H27B 0.9800
C27 H27C 0.9800
C28 C2 1.514(3)
C28 H28A 0.9800
C28 H28B 0.9800
C28 H28C 0.9800
C14 C12 1.528(2)
C14 H14A 0.9800
C14 H14B 0.9800
C14 H14C 0.9800
C13 C12 1.532(2)
C13 H13A 0.9800
C13 H13B 0.9800
C13 H13C 0.9800
C23 H23A 0.9900
C23 H23B 0.9900
C20 C19 1.527(2)
C20 H20A 0.9800
C20 H20B 0.9800
C20 H20C 0.9800
C17 C15 1.529(2)
C17 H17A 0.9800
C17 H17B 0.9800
C17 H17C 0.9800
C32 C30 1.523(2)
C32 H32A 0.9800
C32 H32B 0.9800
C32 H32C 0.9800
C21 C19 1.530(2)
C21 H21A 0.9800
C21 H21B 0.9800
C21 H21C 0.9800
C16 C15 1.537(2)
C16 H16A 0.9800
C16 H16B 0.9800
C16 H16C 0.9800
C31 C30 1.521(2)
C31 H31A 0.9800
C31 H31B 0.9800
C31 H31C 0.9800
C12 C11 1.520(2)
C12 H12 1.0000
C1 C2 1.517(2)
C1 H1A 0.9800
C1 H1B 0.9800
C1 H1C 0.9800
C11 C10 1.388(2)
C11 C22 1.393(2)
C10 C9 1.401(2)
C10 H10 0.9500
C15 C9 1.533(2)
C15 H15 1.0000
C22 C18 1.390(2)
C22 H22 0.9500
C29 C30 1.528(2)
C29 C7 1.5363(19)
C29 H29A 0.9900
C29 H29B 0.9900
C30 H30 1.0000
C4 C5 1.519(2)
C4 H4A 0.9900
C4 H4B 0.9900
C5 C6 1.5119(19)
C5 H5A 0.9900
C5 H5B 0.9900
C19 C18 1.5303(19)
C19 H19 1.0000
C25 C26 1.494(2)
C25 H25A 0.9900
C25 H25B 0.9900
C18 C8 1.422(2)
C9 C8 1.4127(19)
C26 C6 1.330(2)
C26 H26 0.9500
C7 H7 1.0000
